data_2213252
loop_
_publ_author_name
'Hoong-Kun Fun'
'Suchada Chantrapromma'
'P. S. Patil'
'S. M. Dharmaprakash'

_publ_section_title
;
 1-(4-Bromophenyl)-3-(3-methyl-2-thienyl)prop-2-en-1-one
;
_journal_coeditor_code CI2377
_journal_issue 5
_journal_name_full 'Acta Crystallographica Section E'
_journal_page_first o2724
_journal_page_last o2725
_journal_paper_doi 10.1107/S1600536807020089
_journal_volume 63
_journal_year 2007
_chemical_formula_iupac 'C14 H11 Br O S'
_chemical_formula_moiety 'C14 H11 Br O S'
_chemical_formula_sum 'C14 H11 Br O S'
_chemical_formula_weight 307.20
_chemical_name_common 1-(4-bromophenyl)-3-(3-methyl-2-thienyl)prop-2-en-1-one
_chemical_name_systematic
;
1-(4-Bromophenyl)-3-(3-methyl-2-thienyl)prop-2-en-1-one
;
_space_group_IT_number 2
_symmetry_cell_setting triclinic
_symmetry_space_group_name_Hall '-P 1'
_symmetry_space_group_name_H-M 'P -1'
_atom_sites_solution_hydrogens geom
_atom_sites_solution_primary direct
_atom_sites_solution_secondary difmap
_audit_creation_method SHELXL-97
_cell_angle_alpha 90.736(2)
_cell_angle_beta 90.731(2)
_cell_angle_gamma 93.942(2)
_cell_formula_units_Z 8
_cell_length_a 7.4329(3)
_cell_length_b 17.3541(7)
_cell_length_c 19.2551(8)
_cell_measurement_reflns_used 14381
_cell_measurement_temperature 100.00(10)
_cell_measurement_theta_max 30.00
_cell_measurement_theta_min 1.06
_cell_volume 2477.43(17)
_computing_cell_refinement APEX2
_computing_data_collection 'APEX2 (Bruker, 2005)'
_computing_data_reduction 'SAINT (Bruker, 2005)'
_computing_molecular_graphics SHELXTL
_computing_publication_material
;
SHELXTL and PLATON (Spek, 2003)
;
_computing_structure_refinement SHELXTL
_computing_structure_solution 'SHELXTL (Sheldrick, 1998)'
_diffrn_ambient_temperature 100.00(10)
_diffrn_detector_area_resol_mean 8.33
_diffrn_measured_fraction_theta_full 0.994
_diffrn_measured_fraction_theta_max 0.994
_diffrn_measurement_device_type
;
Bruker SMART APEX2 CCD area-detector
;
_diffrn_measurement_method \w
_diffrn_radiation_monochromator graphite
_diffrn_radiation_source 'fine-focus sealed tube'
_diffrn_radiation_type MoK\a
_diffrn_radiation_wavelength 0.71073
_diffrn_reflns_av_R_equivalents 0.0418
_diffrn_reflns_av_sigmaI/netI 0.0536
_diffrn_reflns_limit_h_max 10
_diffrn_reflns_limit_h_min -10
_diffrn_reflns_limit_k_max 16
_diffrn_reflns_limit_k_min -24
_diffrn_reflns_limit_l_max 27
_diffrn_reflns_limit_l_min -27
_diffrn_reflns_number 42459
_diffrn_reflns_theta_full 30.00
_diffrn_reflns_theta_max 30.00
_diffrn_reflns_theta_min 1.06
_diffrn_standards_number 0
_exptl_absorpt_coefficient_mu 3.466
_exptl_absorpt_correction_T_max 0.3071
_exptl_absorpt_correction_T_min 0.1647
_exptl_absorpt_correction_type multi-scan
_exptl_absorpt_process_details '(SADABS; Bruker, 2005)'
_exptl_crystal_colour yellow
_exptl_crystal_density_diffrn 1.647
_exptl_crystal_density_method 'not measured'
_exptl_crystal_description Block
_exptl_crystal_F_000 1232
_exptl_crystal_size_max 0.56
_exptl_crystal_size_mid 0.54
_exptl_crystal_size_min 0.34
_refine_diff_density_max 1.181
_refine_diff_density_min -0.912
_refine_ls_extinction_method none
_refine_ls_goodness_of_fit_ref 1.058
_refine_ls_hydrogen_treatment constr
_refine_ls_matrix_type full
_refine_ls_number_parameters 617
_refine_ls_number_reflns 14381
_refine_ls_number_restraints 0
_refine_ls_restrained_S_all 1.058
_refine_ls_R_factor_all 0.0660
_refine_ls_R_factor_gt 0.0383
_refine_ls_shift/su_max 0.002
_refine_ls_shift/su_mean 0.000
_refine_ls_structure_factor_coef Fsqd
_refine_ls_weighting_details 'calc w=1/[\s^2^(Fo^2^)+(0.0562P)^2^+0.0358P] where P=(Fo^2^+2Fc^2^)/3'
_refine_ls_weighting_scheme calc
_refine_ls_wR_factor_gt 0.0926
_refine_ls_wR_factor_ref 0.1082
_reflns_number_gt 10457
_reflns_number_total 14381
_reflns_threshold_expression I>2\s(I)
_cod_data_source_file ci2377.cif
_cod_data_source_block I
_cod_depositor_comments
;
The following automatic conversions were performed:
'_symmetry_cell_setting' value 'Triclinic' changed to 'triclinic'
according to '/home/saulius/struct/CIF-dictionaries/cif_core.dic'
dictionary named 'cif_core.dic' version 2.4.1 from 2010-06-29.

Automatic conversion script
Id: cif_fix_enum 1527 2010-12-29 10:47:43Z saulius 

The following automatic conversions were performed:

'_symmetry_cell_setting' value 'Triclinic' changed to 'triclinic'
according to /home/saulius/struct/CIF-dictionaries/cif_core.dic
dictionary named 'cif_core.dic' version 2.4.1 from 2010-06-29.

Automatic conversion script
Id: cif_fix_values 1715 2011-07-08 13:25:40Z adriana 
;
_cod_database_code 2213252
_cod_database_fobs_code 2213252

loop_
_symmetry_equiv_pos_as_xyz
'x, y, z'
'-x, -y, -z'

loop_
_atom_site_type_symbol
_atom_site_label
_atom_site_fract_x
_atom_site_fract_y
_atom_site_fract_z
_atom_site_U_iso_or_equiv
_atom_site_adp_type
_atom_site_calc_flag
_atom_site_refinement_flags
_atom_site_occupancy
Br Br1A -0.10165(4) 0.310304(17) -0.001640(14) 0.02312(7) Uani d . 1
S S1A 0.22066(10) 0.02292(4) 0.39343(4) 0.02289(15) Uani d . 1
O O1A -0.0078(3) 0.30625(13) 0.34894(11) 0.0365(6) Uani d . 1
C C1A 0.2766(4) -0.02241(17) 0.46806(15) 0.0244(6) Uani d . 1
H H1A 0.3248 -0.0704 0.4693 0.029 Uiso calc R 1
C C2A 0.2418(4) 0.02041(17) 0.52540(15) 0.0239(6) Uani d . 1
H H2A 0.2634 0.0043 0.5705 0.029 Uiso calc R 1
C C3A 0.1699(4) 0.09143(16) 0.51014(14) 0.0210(6) Uani d . 1
C C4A 0.1498(4) 0.10185(16) 0.43957(15) 0.0222(6) Uani d . 1
C C5A 0.0874(4) 0.16816(17) 0.40504(15) 0.0238(6) Uani d . 1
H H5A 0.0532 0.2082 0.4335 0.029 Uiso calc R 1
C C6A 0.0729(4) 0.17880(17) 0.33661(16) 0.0249(6) Uani d . 1
H H6A 0.0975 0.1392 0.3059 0.030 Uiso calc R 1
C C7A 0.0184(4) 0.25267(17) 0.30956(16) 0.0256(6) Uani d . 1
C C8A -0.0036(4) 0.26287(17) 0.23283(14) 0.0229(6) Uani d . 1
C C9A -0.0603(4) 0.33339(17) 0.21070(16) 0.0259(6) Uani d . 1
H H9A -0.0794 0.3719 0.2433 0.031 Uiso calc R 1
C C10A -0.0886(4) 0.34700(17) 0.14144(16) 0.0254(6) Uani d . 1
H H10A -0.1261 0.3944 0.1272 0.031 Uiso calc R 1
C C11A -0.0609(4) 0.28962(16) 0.09290(14) 0.0204(6) Uani d . 1
C C12A -0.0034(4) 0.21897(17) 0.11279(15) 0.0242(6) Uani d . 1
H H12A 0.0159 0.1809 0.0798 0.029 Uiso calc R 1
C C13A 0.0250(4) 0.20604(18) 0.18297(15) 0.0256(6) Uani d . 1
H H13A 0.0636 0.1588 0.1970 0.031 Uiso calc R 1
C C14A 0.1198(4) 0.14848(17) 0.56469(15) 0.0269(6) Uani d . 1
H H14A 0.1440 0.2000 0.5480 0.040 Uiso calc R 1
H H14B 0.1896 0.1417 0.6062 0.040 Uiso calc R 1
H H14C -0.0062 0.1401 0.5747 0.040 Uiso calc R 1
Br Br1B 0.06425(4) 0.641083(17) 0.504583(14) 0.02379(7) Uani d . 1
S S1B 0.40741(10) 0.35868(4) 0.11048(4) 0.02231(15) Uani d . 1
O O1B 0.1524(3) 0.63852(12) 0.15444(11) 0.0319(5) Uani d . 1
C C1B 0.4340(4) 0.30589(17) 0.03649(15) 0.0241(6) Uani d . 1
H H1B 0.4787 0.2571 0.0358 0.029 Uiso calc R 1
C C2B 0.3829(4) 0.34293(17) -0.02093(15) 0.0235(6) Uani d . 1
H H2B 0.3894 0.3222 -0.0655 0.028 Uiso calc R 1
C C3B 0.3184(4) 0.41623(16) -0.00688(15) 0.0216(6) Uani d . 1
C C4B 0.3227(4) 0.43335(16) 0.06360(14) 0.0190(5) Uani d . 1
C C5B 0.2649(4) 0.50129(16) 0.09745(15) 0.0223(6) Uani d . 1
H H5B 0.2291 0.5403 0.0688 0.027 Uiso calc R 1
C C6B 0.2571(4) 0.51440(16) 0.16581(15) 0.0219(6) Uani d . 1
H H6B 0.2932 0.4773 0.1965 0.026 Uiso calc R 1
C C7B 0.1921(4) 0.58672(16) 0.19313(15) 0.0220(6) Uani d . 1
C C8B 0.1702(4) 0.59630(16) 0.26971(14) 0.0195(5) Uani d . 1
C C9B 0.1477(4) 0.67065(16) 0.29517(14) 0.0216(6) Uani d . 1
H H9B 0.1522 0.7119 0.2648 0.026 Uiso calc R 1
C C10B 0.1189(4) 0.68366(17) 0.36492(15) 0.0239(6) Uani d . 1
H H10B 0.1051 0.7334 0.3815 0.029 Uiso calc R 1
C C11B 0.1107(4) 0.62180(17) 0.40995(14) 0.0213(6) Uani d . 1
C C12B 0.1358(4) 0.54770(17) 0.38653(15) 0.0237(6) Uani d . 1
H H12B 0.1320 0.5067 0.4173 0.028 Uiso calc R 1
C C13B 0.1668(4) 0.53542(16) 0.31644(15) 0.0224(6) Uani d . 1
H H13B 0.1857 0.4859 0.3004 0.027 Uiso calc R 1
C C14B 0.2471(4) 0.46610(18) -0.06228(15) 0.0276(6) Uani d . 1
H H14D 0.2317 0.5166 -0.0434 0.041 Uiso calc R 1
H H14E 0.1330 0.4436 -0.0792 0.041 Uiso calc R 1
H H14F 0.3308 0.4700 -0.0998 0.041 Uiso calc R 1
Br Br1C 0.53300(4) 0.176342(17) 0.183227(14) 0.02309(7) Uani d . 1
S S1C 0.34254(10) 0.49116(4) 0.58077(4) 0.02323(15) Uani d . 1
O O1C 0.5620(3) 0.20584(12) 0.53536(10) 0.0259(4) Uani d . 1
C C1C 0.2863(4) 0.53832(17) 0.65503(15) 0.0254(6) Uani d . 1
H H1C 0.2566 0.5895 0.6566 0.031 Uiso calc R 1
C C2C 0.2900(4) 0.49220(17) 0.71170(15) 0.0246(6) Uani d . 1
H H2C 0.2642 0.5088 0.7564 0.029 Uiso calc R 1
C C3C 0.3371(4) 0.41634(17) 0.69565(15) 0.0232(6) Uani d . 1
C C4C 0.3716(4) 0.40718(16) 0.62578(15) 0.0198(5) Uani d . 1
C C5C 0.4270(4) 0.33909(16) 0.59083(14) 0.0204(6) Uani d . 1
H H5C 0.4495 0.2976 0.6190 0.024 Uiso calc R 1
C C6C 0.4501(4) 0.32831(16) 0.52246(14) 0.0199(5) Uani d . 1
H H6C 0.4243 0.3670 0.4917 0.024 Uiso calc R 1
C C7C 0.5159(4) 0.25586(16) 0.49582(14) 0.0203(6) Uani d . 1
C C8C 0.5224(4) 0.24214(16) 0.41909(14) 0.0194(5) Uani d . 1
C C9C 0.5869(4) 0.17268(17) 0.39661(15) 0.0264(6) Uani d . 1
H H9C 0.6282 0.1386 0.4291 0.032 Uiso calc R 1
C C10C 0.5906(4) 0.15367(17) 0.32688(15) 0.0256(6) Uani d . 1
H H10C 0.6329 0.1069 0.3125 0.031 Uiso calc R 1
C C11C 0.5307(4) 0.20483(16) 0.27847(14) 0.0208(6) Uani d . 1
C C12C 0.4694(4) 0.27475(16) 0.29928(15) 0.0242(6) Uani d . 1
H H12C 0.4318 0.3093 0.2665 0.029 Uiso calc R 1
C C13C 0.4644(4) 0.29274(16) 0.36920(14) 0.0216(6) Uani d . 1
H H13C 0.4216 0.3395 0.3833 0.026 Uiso calc R 1
C C14C 0.3428(4) 0.35462(18) 0.74890(15) 0.0278(7) Uani d . 1
H H14G 0.3778 0.3079 0.7274 0.042 Uiso calc R 1
H H14H 0.2256 0.3456 0.7688 0.042 Uiso calc R 1
H H14I 0.4287 0.3708 0.7848 0.042 Uiso calc R 1
Br Br1D 0.43088(4) 0.857276(17) 0.320365(14) 0.02597(8) Uani d . 1
S S1D 0.12610(10) 1.14678(4) -0.07243(4) 0.02260(15) Uani d . 1
O O1D 0.3873(3) 0.86904(12) -0.03190(10) 0.0272(5) Uani d . 1
C C1D 0.0671(4) 1.19363(17) -0.14590(15) 0.0253(6) Uani d . 1
H H1D 0.0313 1.2439 -0.1464 0.030 Uiso calc R 1
C C2D 0.0791(4) 1.14818(17) -0.20368(15) 0.0233(6) Uani d . 1
H H2D 0.0525 1.1644 -0.2483 0.028 Uiso calc R 1
C C3D 0.1359(4) 1.07380(16) -0.18900(14) 0.0210(6) Uani d . 1
C C4D 0.1677(4) 1.06394(16) -0.11917(14) 0.0190(5) Uani d . 1
C C5D 0.2316(4) 0.99729(16) -0.08575(14) 0.0185(5) Uani d . 1
H H5D 0.2602 0.9567 -0.1146 0.022 Uiso calc R 1
C C6D 0.2543(4) 0.98747(16) -0.01763(14) 0.0194(5) Uani d . 1
H H6D 0.2193 1.0247 0.0136 0.023 Uiso calc R 1
C C7D 0.3352(4) 0.91752(16) 0.00857(14) 0.0197(5) Uani d . 1
C C8D 0.3539(3) 0.90640(16) 0.08476(14) 0.0182(5) Uani d . 1
C C9D 0.3961(4) 0.83388(16) 0.10723(15) 0.0211(6) Uani d . 1
H H9D 0.4086 0.7945 0.0748 0.025 Uiso calc R 1
C C10D 0.4196(4) 0.81935(17) 0.17707(15) 0.0228(6) Uani d . 1
H H10D 0.4465 0.7706 0.1917 0.027 Uiso calc R 1
C C11D 0.4025(4) 0.87879(17) 0.22492(14) 0.0214(6) Uani d . 1
C C12D 0.3609(4) 0.95176(17) 0.20408(15) 0.0236(6) Uani d . 1
H H12D 0.3494 0.9910 0.2367 0.028 Uiso calc R 1
C C13D 0.3366(4) 0.96525(16) 0.13381(14) 0.0206(6) Uani d . 1
H H13D 0.3086 1.0139 0.1193 0.025 Uiso calc R 1
C C14D 0.1559(4) 1.01363(17) -0.24453(14) 0.0263(6) Uani d . 1
H H14L 0.1864 0.9663 -0.2235 0.039 Uiso calc R 1
H H14J 0.2498 1.0311 -0.2755 0.039 Uiso calc R 1
H H14K 0.0444 1.0050 -0.2700 0.039 Uiso calc R 1

loop_
_atom_site_aniso_label
_atom_site_aniso_U_11
_atom_site_aniso_U_22
_atom_site_aniso_U_33
_atom_site_aniso_U_12
_atom_site_aniso_U_13
_atom_site_aniso_U_23
Br1A 0.02638(14) 0.02635(15) 0.01676(14) 0.00262(11) -0.00219(11) 0.00349(11)
S1A 0.0299(4) 0.0222(3) 0.0168(3) 0.0037(3) -0.0015(3) 0.0019(3)
O1A 0.0639(16) 0.0296(12) 0.0177(11) 0.0158(11) -0.0010(11) 0.0001(9)
C1A 0.0302(15) 0.0221(14) 0.0215(15) 0.0062(12) -0.0017(12) 0.0047(11)
C2A 0.0289(15) 0.0262(15) 0.0165(14) 0.0014(12) -0.0041(11) 0.0047(11)
C3A 0.0217(13) 0.0226(14) 0.0188(14) 0.0031(11) -0.0030(11) 0.0014(11)
C4A 0.0242(14) 0.0218(14) 0.0204(14) 0.0007(11) 0.0006(11) 0.0025(11)
C5A 0.0277(15) 0.0224(14) 0.0216(15) 0.0042(11) -0.0044(12) 0.0010(11)
C6A 0.0300(15) 0.0212(14) 0.0235(15) 0.0021(12) -0.0017(12) 0.0043(11)
C7A 0.0300(15) 0.0257(15) 0.0214(15) 0.0041(12) -0.0008(12) 0.0044(12)
C8A 0.0246(14) 0.0284(15) 0.0153(13) 0.0002(12) -0.0018(11) 0.0013(11)
C9A 0.0322(16) 0.0226(14) 0.0233(15) 0.0048(12) 0.0019(12) -0.0010(12)
C10A 0.0300(15) 0.0228(15) 0.0244(15) 0.0080(12) -0.0014(12) 0.0047(12)
C11A 0.0206(13) 0.0229(14) 0.0175(13) 0.0012(11) -0.0004(10) 0.0015(11)
C12A 0.0292(15) 0.0238(15) 0.0196(14) 0.0024(12) 0.0008(12) 0.0004(11)
C13A 0.0310(16) 0.0267(15) 0.0194(14) 0.0049(12) -0.0009(12) 0.0031(12)
C14A 0.0356(16) 0.0253(15) 0.0203(15) 0.0064(13) -0.0007(12) 0.0024(12)
Br1B 0.02915(15) 0.02746(15) 0.01495(13) 0.00330(11) -0.00046(11) 0.00104(11)
S1B 0.0277(4) 0.0219(3) 0.0177(3) 0.0055(3) -0.0017(3) 0.0024(3)
O1B 0.0522(14) 0.0242(11) 0.0206(11) 0.0120(10) -0.0044(10) 0.0010(9)
C1B 0.0242(14) 0.0248(15) 0.0239(15) 0.0066(11) 0.0011(12) 0.0019(12)
C2B 0.0272(14) 0.0269(15) 0.0172(14) 0.0080(12) -0.0019(11) -0.0021(11)
C3B 0.0235(14) 0.0228(14) 0.0186(14) 0.0030(11) -0.0022(11) 0.0000(11)
C4B 0.0208(13) 0.0193(13) 0.0172(13) 0.0030(10) -0.0038(10) 0.0031(10)
C5B 0.0223(14) 0.0192(14) 0.0257(15) 0.0035(11) -0.0035(11) 0.0021(11)
C6B 0.0286(15) 0.0196(14) 0.0181(14) 0.0056(11) -0.0024(11) 0.0013(11)
C7B 0.0262(14) 0.0199(14) 0.0198(14) 0.0020(11) -0.0027(11) -0.0001(11)
C8B 0.0200(13) 0.0214(14) 0.0175(13) 0.0048(10) -0.0044(10) 0.0020(11)
C9B 0.0244(14) 0.0220(14) 0.0185(14) 0.0029(11) -0.0029(11) 0.0028(11)
C10B 0.0292(15) 0.0216(14) 0.0211(15) 0.0031(11) -0.0002(12) -0.0008(11)
C11B 0.0242(14) 0.0266(15) 0.0126(13) -0.0015(11) -0.0009(10) -0.0003(11)
C12B 0.0289(15) 0.0233(14) 0.0189(14) 0.0019(12) -0.0040(12) 0.0028(11)
C13B 0.0293(15) 0.0184(13) 0.0199(14) 0.0039(11) -0.0046(11) 0.0015(11)
C14B 0.0342(16) 0.0283(16) 0.0209(15) 0.0079(13) -0.0043(12) 0.0026(12)
Br1C 0.03045(15) 0.02499(15) 0.01402(13) 0.00372(11) -0.00169(11) -0.00025(10)
S1C 0.0313(4) 0.0205(3) 0.0183(3) 0.0029(3) 0.0027(3) 0.0027(3)
O1C 0.0387(12) 0.0236(11) 0.0163(10) 0.0097(9) -0.0019(9) 0.0033(8)
C1C 0.0303(15) 0.0224(15) 0.0239(15) 0.0038(12) 0.0034(12) -0.0017(12)
C2C 0.0277(15) 0.0260(15) 0.0202(14) 0.0039(12) -0.0002(12) -0.0021(11)
C3C 0.0237(14) 0.0253(15) 0.0205(14) -0.0003(11) -0.0020(11) 0.0025(11)
C4C 0.0196(13) 0.0198(13) 0.0197(14) 0.0009(10) -0.0033(10) 0.0022(11)
C5C 0.0223(13) 0.0213(14) 0.0175(13) 0.0017(11) -0.0044(11) 0.0012(11)
C6C 0.0256(14) 0.0182(13) 0.0163(13) 0.0034(11) -0.0027(11) 0.0024(10)
C7C 0.0252(14) 0.0199(13) 0.0160(13) 0.0028(11) -0.0011(11) -0.0007(10)
C8C 0.0236(13) 0.0209(14) 0.0135(13) 0.0007(11) -0.0016(10) -0.0004(10)
C9C 0.0377(17) 0.0262(15) 0.0165(14) 0.0117(13) -0.0034(12) 0.0040(11)
C10C 0.0365(16) 0.0226(15) 0.0194(14) 0.0140(12) 0.0002(12) -0.0021(11)
C11C 0.0261(14) 0.0217(14) 0.0142(13) -0.0011(11) -0.0008(11) -0.0013(10)
C12C 0.0337(16) 0.0205(14) 0.0184(14) 0.0012(12) -0.0039(12) 0.0029(11)
C13C 0.0279(14) 0.0194(14) 0.0179(14) 0.0054(11) -0.0035(11) 0.0001(11)
C14C 0.0345(16) 0.0287(16) 0.0211(15) 0.0068(13) -0.0004(13) 0.0043(12)
Br1D 0.03986(17) 0.02542(15) 0.01309(13) 0.00557(12) -0.00239(12) 0.00274(11)
S1D 0.0296(4) 0.0216(3) 0.0173(3) 0.0064(3) 0.0000(3) 0.0010(3)
O1D 0.0411(12) 0.0249(11) 0.0166(10) 0.0105(9) -0.0026(9) -0.0012(8)
C1D 0.0305(15) 0.0238(15) 0.0225(15) 0.0061(12) 0.0034(12) 0.0037(12)
C2D 0.0262(14) 0.0261(15) 0.0183(14) 0.0053(12) -0.0030(11) 0.0063(11)
C3D 0.0216(13) 0.0242(14) 0.0172(13) 0.0033(11) -0.0028(11) 0.0002(11)
C4D 0.0193(13) 0.0213(13) 0.0165(13) 0.0027(10) -0.0015(10) 0.0003(10)
C5D 0.0207(13) 0.0200(13) 0.0151(13) 0.0041(10) -0.0024(10) -0.0004(10)
C6D 0.0220(13) 0.0199(13) 0.0169(13) 0.0057(10) -0.0027(10) 0.0003(10)
C7D 0.0221(13) 0.0188(13) 0.0186(14) 0.0033(10) -0.0007(11) 0.0014(10)
C8D 0.0172(12) 0.0232(14) 0.0144(13) 0.0024(10) -0.0027(10) 0.0022(10)
C9D 0.0253(14) 0.0202(14) 0.0181(14) 0.0045(11) -0.0022(11) -0.0011(11)
C10D 0.0292(15) 0.0194(14) 0.0202(14) 0.0040(11) -0.0011(12) 0.0027(11)
C11D 0.0241(14) 0.0255(14) 0.0147(13) 0.0028(11) -0.0016(11) 0.0037(11)
C12D 0.0302(15) 0.0224(14) 0.0184(14) 0.0039(12) 0.0000(12) -0.0002(11)
C13D 0.0273(14) 0.0192(13) 0.0153(13) 0.0032(11) -0.0018(11) -0.0006(10)
C14D 0.0386(17) 0.0251(15) 0.0151(14) 0.0032(13) -0.0083(12) -0.0003(11)

loop_
_atom_type_symbol
_atom_type_description
_atom_type_scat_dispersion_real
_atom_type_scat_dispersion_imag
_atom_type_scat_source
C C 0.0033 0.0016 'International Tables Vol C Tables 4.2.6.8 and 6.1.1.4'
H H 0.0000 0.0000 'International Tables Vol C Tables 4.2.6.8 and 6.1.1.4'
O O 0.0106 0.0060 'International Tables Vol C Tables 4.2.6.8 and 6.1.1.4'
S S 0.1246 0.1234 'International Tables Vol C Tables 4.2.6.8 and 6.1.1.4'
Br Br -0.2901 2.4595 'International Tables Vol C Tables 4.2.6.8 and 6.1.1.4'

loop_
_geom_angle_atom_site_label_1
_geom_angle_atom_site_label_2
_geom_angle_atom_site_label_3
_geom_angle
C1A S1A C4A 91.91(14)
C2A C1A S1A 111.6(2)
C2A C1A H1A 124.2
S1A C1A H1A 124.2
C1A C2A C3A 113.7(3)
C1A C2A H2A 123.2
C3A C2A H2A 123.2
C4A C3A C2A 112.2(3)
C4A C3A C14A 124.3(3)
C2A C3A C14A 123.6(3)
C3A C4A C5A 127.6(3)
C3A C4A S1A 110.6(2)
C5A C4A S1A 121.7(2)
C6A C5A C4A 127.3(3)
C6A C5A H5A 116.3
C4A C5A H5A 116.3
C5A C6A C7A 120.5(3)
C5A C6A H6A 119.8
C7A C6A H6A 119.8
O1A C7A C6A 120.7(3)
O1A C7A C8A 119.4(3)
C6A C7A C8A 119.9(3)
C9A C8A C13A 118.5(3)
C9A C8A C7A 117.1(3)
C13A C8A C7A 124.4(3)
C10A C9A C8A 121.0(3)
C10A C9A H9A 119.5
C8A C9A H9A 119.5
C9A C10A C11A 119.5(3)
C9A C10A H10A 120.2
C11A C10A H10A 120.2
C12A C11A C10A 121.2(3)
C12A C11A Br1A 120.5(2)
C10A C11A Br1A 118.3(2)
C11A C12A C13A 118.7(3)
C11A C12A H12A 120.7
C13A C12A H12A 120.7
C12A C13A C8A 121.1(3)
C12A C13A H13A 119.5
C8A C13A H13A 119.5
C3A C14A H14A 109.5
C3A C14A H14B 109.5
H14A C14A H14B 109.5
C3A C14A H14C 109.5
H14A C14A H14C 109.5
H14B C14A H14C 109.5
C1B S1B C4B 91.52(14)
C2B C1B S1B 112.3(2)
C2B C1B H1B 123.8
S1B C1B H1B 123.8
C1B C2B C3B 113.6(3)
C1B C2B H2B 123.2
C3B C2B H2B 123.2
C4B C3B C2B 111.6(2)
C4B C3B C14B 125.4(3)
C2B C3B C14B 122.9(3)
C3B C4B C5B 127.6(3)
C3B C4B S1B 110.9(2)
C5B C4B S1B 121.5(2)
C6B C5B C4B 126.8(3)
C6B C5B H5B 116.6
C4B C5B H5B 116.6
C5B C6B C7B 120.8(3)
C5B C6B H6B 119.6
C7B C6B H6B 119.6
O1B C7B C6B 121.4(3)
O1B C7B C8B 119.5(3)
C6B C7B C8B 119.1(2)
C13B C8B C9B 118.7(3)
C13B C8B C7B 123.9(3)
C9B C8B C7B 117.4(2)
C10B C9B C8B 120.8(3)
C10B C9B H9B 119.6
C8B C9B H9B 119.6
C9B C10B C11B 119.4(3)
C9B C10B H10B 120.3
C11B C10B H10B 120.3
C12B C11B C10B 121.1(3)
C12B C11B Br1B 120.5(2)
C10B C11B Br1B 118.4(2)
C11B C12B C13B 119.0(3)
C11B C12B H12B 120.5
C13B C12B H12B 120.5
C12B C13B C8B 121.0(3)
C12B C13B H13B 119.5
C8B C13B H13B 119.5
C3B C14B H14D 109.5
C3B C14B H14E 109.5
H14D C14B H14E 109.5
C3B C14B H14F 109.5
H14D C14B H14F 109.5
H14E C14B H14F 109.5
C1C S1C C4C 91.55(14)
C2C C1C S1C 112.1(2)
C2C C1C H1C 123.9
S1C C1C H1C 123.9
C1C C2C C3C 113.1(3)
C1C C2C H2C 123.4
C3C C2C H2C 123.4
C4C C3C C2C 111.8(3)
C4C C3C C14C 125.5(3)
C2C C3C C14C 122.8(3)
C3C C4C C5C 127.5(3)
C3C C4C S1C 111.4(2)
C5C C4C S1C 121.0(2)
C6C C5C C4C 127.8(3)
C6C C5C H5C 116.1
C4C C5C H5C 116.1
C5C C6C C7C 120.6(2)
C5C C6C H6C 119.7
C7C C6C H6C 119.7
O1C C7C C6C 121.2(2)
O1C C7C C8C 119.5(2)
C6C C7C C8C 119.4(2)
C9C C8C C13C 118.3(3)
C9C C8C C7C 117.0(2)
C13C C8C C7C 124.7(3)
C10C C9C C8C 121.0(3)
C10C C9C H9C 119.5
C8C C9C H9C 119.5
C9C C10C C11C 119.4(3)
C9C C10C H10C 120.3
C11C C10C H10C 120.3
C12C C11C C10C 120.7(3)
C12C C11C Br1C 120.8(2)
C10C C11C Br1C 118.5(2)
C13C C12C C11C 119.3(3)
C13C C12C H12C 120.3
C11C C12C H12C 120.3
C12C C13C C8C 121.2(3)
C12C C13C H13C 119.4
C8C C13C H13C 119.4
C3C C14C H14G 109.5
C3C C14C H14H 109.5
H14G C14C H14H 109.5
C3C C14C H14I 109.5
H14G C14C H14I 109.5
H14H C14C H14I 109.5
C1D S1D C4D 92.09(14)
C2D C1D S1D 111.6(2)
C2D C1D H1D 124.2
S1D C1D H1D 124.2
C1D C2D C3D 113.3(3)
C1D C2D H2D 123.4
C3D C2D H2D 123.4
C4D C3D C2D 112.3(3)
C4D C3D C14D 125.1(3)
C2D C3D C14D 122.5(3)
C3D C4D C5D 127.7(3)
C3D C4D S1D 110.7(2)
C5D C4D S1D 121.5(2)
C6D C5D C4D 126.9(3)
C6D C5D H5D 116.5
C4D C5D H5D 116.5
C5D C6D C7D 120.4(3)
C5D C6D H6D 119.8
C7D C6D H6D 119.8
O1D C7D C6D 120.6(3)
O1D C7D C8D 119.8(2)
C6D C7D C8D 119.6(2)
C9D C8D C13D 119.1(3)
C9D C8D C7D 117.5(3)
C13D C8D C7D 123.4(2)
C10D C9D C8D 121.0(3)
C10D C9D H9D 119.5
C8D C9D H9D 119.5
C9D C10D C11D 118.9(3)
C9D C10D H10D 120.5
C11D C10D H10D 120.5
C12D C11D C10D 121.4(3)
C12D C11D Br1D 120.3(2)
C10D C11D Br1D 118.3(2)
C11D C12D C13D 119.0(3)
C11D C12D H12D 120.5
C13D C12D H12D 120.5
C12D C13D C8D 120.6(3)
C12D C13D H13D 119.7
C8D C13D H13D 119.7
C3D C14D H14L 109.5
C3D C14D H14J 109.5
H14L C14D H14J 109.5
C3D C14D H14K 109.5
H14L C14D H14K 109.5
H14J C14D H14K 109.5

loop_
_geom_bond_atom_site_label_1
_geom_bond_atom_site_label_2
_geom_bond_distance
Br1A C11A 1.885(3)
S1A C1A 1.707(3)
S1A C4A 1.739(3)
O1A C7A 1.220(4)
C1A C2A 1.360(4)
C1A H1A 0.93
C2A C3A 1.410(4)
C2A H2A 0.93
C3A C4A 1.381(4)
C3A C14A 1.502(4)
C4A C5A 1.438(4)
C5A C6A 1.337(4)
C5A H5A 0.93
C6A C7A 1.470(4)
C6A H6A 0.93
C7A C8A 1.499(4)
C8A C9A 1.392(4)
C8A C13A 1.396(4)
C9A C10A 1.374(4)
C9A H9A 0.93
C10A C11A 1.384(4)
C10A H10A 0.93
C11A C12A 1.383(4)
C12A C13A 1.388(4)
C12A H12A 0.93
C13A H13A 0.93
C14A H14A 0.96
C14A H14B 0.96
C14A H14C 0.96
Br1B C11B 1.889(3)
S1B C1B 1.705(3)
S1B C4B 1.737(3)
O1B C7B 1.224(3)
C1B C2B 1.349(4)
C1B H1B 0.93
C2B C3B 1.414(4)
C2B H2B 0.93
C3B C4B 1.385(4)
C3B C14B 1.497(4)
C4B C5B 1.434(4)
C5B C6B 1.336(4)
C5B H5B 0.93
C6B C7B 1.469(4)
C6B H6B 0.93
C7B C8B 1.494(4)
C8B C13B 1.396(4)
C8B C9B 1.396(4)
C9B C10B 1.381(4)
C9B H9B 0.93
C10B C11B 1.387(4)
C10B H10B 0.93
C11B C12B 1.383(4)
C12B C13B 1.388(4)
C12B H12B 0.93
C13B H13B 0.93
C14B H14D 0.96
C14B H14E 0.96
C14B H14F 0.96
Br1C C11C 1.894(3)
S1C C1C 1.709(3)
S1C C4C 1.730(3)
O1C C7C 1.225(3)
C1C C2C 1.363(4)
C1C H1C 0.93
C2C C3C 1.417(4)
C2C H2C 0.93
C3C C4C 1.382(4)
C3C C14C 1.495(4)
C4C C5C 1.440(4)
C5C C6C 1.342(4)
C5C H5C 0.93
C6C C7C 1.469(4)
C6C H6C 0.93
C7C C8C 1.495(4)
C8C C9C 1.394(4)
C8C C13C 1.394(4)
C9C C10C 1.380(4)
C9C H9C 0.93
C10C C11C 1.386(4)
C10C H10C 0.93
C11C C12C 1.382(4)
C12C C13C 1.380(4)
C12C H12C 0.93
C13C H13C 0.93
C14C H14G 0.96
C14C H14H 0.96
C14C H14I 0.96
Br1D C11D 1.892(3)
S1D C1D 1.708(3)
S1D C4D 1.734(3)
O1D C7D 1.225(3)
C1D C2D 1.363(4)
C1D H1D 0.93
C2D C3D 1.416(4)
C2D H2D 0.93
C3D C4D 1.377(4)
C3D C14D 1.501(4)
C4D C5D 1.437(4)
C5D C6D 1.335(4)
C5D H5D 0.93
C6D C7D 1.482(4)
C6D H6D 0.93
C7D C8D 1.488(4)
C8D C9D 1.391(4)
C8D C13D 1.396(4)
C9D C10D 1.383(4)
C9D H9D 0.93
C10D C11D 1.388(4)
C10D H10D 0.93
C11D C12D 1.387(4)
C12D C13D 1.388(4)
C12D H12D 0.93
C13D H13D 0.93
C14D H14L 0.96
C14D H14J 0.96
C14D H14K 0.96

loop_
_geom_hbond_atom_site_label_D
_geom_hbond_atom_site_label_H
_geom_hbond_atom_site_label_A
_geom_hbond_site_symmetry_A
_geom_hbond_distance_DH
_geom_hbond_distance_HA
_geom_hbond_distance_DA
_geom_hbond_angle_DHA
_geom_hbond_publ_flag
C1A H1A O1C 2_656 0.93 2.55 3.478(4) 175 y
C5A H5A O1A 1_555 0.93 2.43 2.773(4) 102 n
C6A H6A S1A 1_555 0.93 2.84 3.190(3) 104 n
C9A H9A O1A 1_555 0.93 2.41 2.737(4) 100 n
C1B H1B O1D 2_665 0.93 2.47 3.397(4) 177 y
C5B H5B O1B 1_555 0.93 2.46 2.794(4) 101 n
C6B H6B S1B 1_555 0.93 2.81 3.171(3) 104 n
C5C H5C O1C 1_555 0.93 2.44 2.789(3) 102 n
C6C H6C S1C 1_555 0.93 2.84 3.184(3) 103 n
C9C H9C O1C 1_555 0.93 2.42 2.737(3) 100 n
C1D H1D O1B 2_575 0.93 2.54 3.440(4) 164 y
C5D H5D O1D 1_555 0.93 2.44 2.784(4) 102 n
C6D H6D S1D 1_555 0.93 2.82 3.174(3) 104 n

loop_
_geom_torsion_atom_site_label_1
_geom_torsion_atom_site_label_2
_geom_torsion_atom_site_label_3
_geom_torsion_atom_site_label_4
_geom_torsion
C4A S1A C1A C2A 0.4(2)
S1A C1A C2A C3A -0.4(3)
C1A C2A C3A C4A 0.2(4)
C1A C2A C3A C14A 179.7(3)
C2A C3A C4A C5A -177.5(3)
C14A C3A C4A C5A 3.1(5)
C2A C3A C4A S1A 0.0(3)
C14A C3A C4A S1A -179.4(2)
C1A S1A C4A C3A -0.2(2)
C1A S1A C4A C5A 177.4(2)
C3A C4A C5A C6A 178.0(3)
S1A C4A C5A C6A 0.7(4)
C4A C5A C6A C7A -175.7(3)
C5A C6A C7A O1A 2.8(5)
C5A C6A C7A C8A -177.9(3)
O1A C7A C8A C9A -2.4(4)
C6A C7A C8A C9A 178.2(3)
O1A C7A C8A C13A 179.2(3)
C6A C7A C8A C13A -0.2(4)
C13A C8A C9A C10A 0.3(4)
C7A C8A C9A C10A -178.3(3)
C8A C9A C10A C11A 0.2(5)
C9A C10A C11A C12A -0.7(4)
C9A C10A C11A Br1A 179.9(2)
C10A C11A C12A C13A 0.6(4)
Br1A C11A C12A C13A -180.0(2)
C11A C12A C13A C8A 0.0(4)
C9A C8A C13A C12A -0.4(4)
C7A C8A C13A C12A 178.0(3)
C4B S1B C1B C2B 0.5(2)
S1B C1B C2B C3B -0.4(3)
C1B C2B C3B C4B 0.0(4)
C1B C2B C3B C14B -177.3(3)
C2B C3B C4B C5B -178.6(3)
C14B C3B C4B C5B -1.3(5)
C2B C3B C4B S1B 0.3(3)
C14B C3B C4B S1B 177.6(2)
C1B S1B C4B C3B -0.4(2)
C1B S1B C4B C5B 178.6(2)
C3B C4B C5B C6B 174.5(3)
S1B C4B C5B C6B -4.4(4)
C4B C5B C6B C7B -179.1(3)
C5B C6B C7B O1B -3.9(4)
C5B C6B C7B C8B 174.7(3)
O1B C7B C8B C13B 163.1(3)
C6B C7B C8B C13B -15.5(4)
O1B C7B C8B C9B -15.3(4)
C6B C7B C8B C9B 166.0(3)
C13B C8B C9B C10B -1.4(4)
C7B C8B C9B C10B 177.2(3)
C8B C9B C10B C11B -0.6(4)
C9B C10B C11B C12B 1.8(4)
C9B C10B C11B Br1B -178.2(2)
C10B C11B C12B C13B -1.1(4)
Br1B C11B C12B C13B 179.0(2)
C11B C12B C13B C8B -0.9(4)
C9B C8B C13B C12B 2.1(4)
C7B C8B C13B C12B -176.3(3)
C4C S1C C1C C2C 0.2(2)
S1C C1C C2C C3C -0.7(3)
C1C C2C C3C C4C 1.0(4)
C1C C2C C3C C14C -177.5(3)
C2C C3C C4C C5C 178.4(3)
C14C C3C C4C C5C -3.0(5)
C2C C3C C4C S1C -0.9(3)
C14C C3C C4C S1C 177.7(2)
C1C S1C C4C C3C 0.4(2)
C1C S1C C4C C5C -179.0(2)
C3C C4C C5C C6C 175.6(3)
S1C C4C C5C C6C -5.2(4)
C4C C5C C6C C7C 177.1(3)
C5C C6C C7C O1C -4.7(4)
C5C C6C C7C C8C 173.7(3)
O1C C7C C8C C9C -1.9(4)
C6C C7C C8C C9C 179.6(3)
O1C C7C C8C C13C 176.4(3)
C6C C7C C8C C13C -2.1(4)
C13C C8C C9C C10C -1.2(4)
C7C C8C C9C C10C 177.2(3)
C8C C9C C10C C11C 0.6(5)
C9C C10C C11C C12C 0.7(5)
C9C C10C C11C Br1C -178.8(2)
C10C C11C C12C C13C -1.4(4)
Br1C C11C C12C C13C 178.1(2)
C11C C12C C13C C8C 0.9(4)
C9C C8C C13C C12C 0.4(4)
C7C C8C C13C C12C -177.9(3)
C4D S1D C1D C2D -0.2(2)
S1D C1D C2D C3D 0.3(3)
C1D C2D C3D C4D -0.3(4)
C1D C2D C3D C14D 179.1(3)
C2D C3D C4D C5D -178.0(3)
C14D C3D C4D C5D 2.6(5)
C2D C3D C4D S1D 0.2(3)
C14D C3D C4D S1D -179.2(2)
C1D S1D C4D C3D 0.0(2)
C1D S1D C4D C5D 178.3(2)
C3D C4D C5D C6D -176.9(3)
S1D C4D C5D C6D 5.1(4)
C4D C5D C6D C7D -175.2(3)
C5D C6D C7D O1D 2.3(4)
C5D C6D C7D C8D -178.0(3)
O1D C7D C8D C9D -12.9(4)
C6D C7D C8D C9D 167.4(2)
O1D C7D C8D C13D 165.2(3)
C6D C7D C8D C13D -14.5(4)
C13D C8D C9D C10D 0.4(4)
C7D C8D C9D C10D 178.6(3)
C8D C9D C10D C11D -0.7(4)
C9D C10D C11D C12D 0.6(4)
C9D C10D C11D Br1D 178.9(2)
C10D C11D C12D C13D -0.2(4)
Br1D C11D C12D C13D -178.5(2)
C11D C12D C13D C8D -0.1(4)
C9D C8D C13D C12D -0.1(4)
C7D C8D C13D C12D -178.1(3)

loop_
_cod_related_entry_id
_cod_related_entry_database
_cod_related_entry_code
1 ChemSpider 4866652
